data_7224145
loop_
_publ_author_name
'You, Zhonglu'
'Liu, Mingyang'
'Wang, Cunfang'
'Sheng, Gui-Hua'
'Zhao, Xinlu'
'Qu, Dan'
'Niu, Fang'

_publ_section_title
;
 Inhibition studies of Helicobacter pylori urease with Schiff base
 copper(II) complexes
;
_journal_name_full 'RSC Adv.'
_journal_paper_doi 10.1039/C6RA00500D
_journal_year 2016
_chemical_formula_sum 'C22 H28 Br4 Cl2 Cu N4 O4'
_chemical_formula_weight 866.56
_chemical_name_systematic
; 
 ? 
;
_space_group_IT_number 14
_symmetry_cell_setting monoclinic
_symmetry_space_group_name_Hall '-P 2ybc'
_symmetry_space_group_name_H-M 'P 1 21/c 1'
_atom_sites_solution_hydrogens geom
_atom_sites_solution_primary direct
_atom_sites_solution_secondary difmap
_audit_creation_method SHELXL-97
_audit_update_record
;
2015-08-15 deposited with the CCDC.
2016-02-04 downloaded from the CCDC.
;
_cell_angle_alpha 90.00
_cell_angle_beta 94.353(11)
_cell_angle_gamma 90.00
_cell_formula_units_Z 2
_cell_length_a 7.7486(8)
_cell_length_b 23.271(3)
_cell_length_c 8.1150(10)
_cell_measurement_reflns_used 2235
_cell_measurement_temperature 298(2)
_cell_measurement_theta_max 27.9
_cell_measurement_theta_min 3.6
_cell_volume 1459.1(3)
_computing_structure_refinement 'SHELXL-97 (Sheldrick, 1997)'
_computing_structure_solution 'SHELXS-97 (Sheldrick, 1990)'
_diffrn_ambient_temperature 298(2)
_diffrn_measured_fraction_theta_full 0.974
_diffrn_measured_fraction_theta_max 0.974
_diffrn_radiation_monochromator graphite
_diffrn_radiation_source 'fine-focus sealed tube'
_diffrn_radiation_type MoK\a
_diffrn_radiation_wavelength 0.71073
_diffrn_reflns_av_R_equivalents 0.0810
_diffrn_reflns_av_sigmaI/netI 0.0972
_diffrn_reflns_limit_h_max 9
_diffrn_reflns_limit_h_min -9
_diffrn_reflns_limit_k_max 27
_diffrn_reflns_limit_k_min -28
_diffrn_reflns_limit_l_max 9
_diffrn_reflns_limit_l_min -7
_diffrn_reflns_number 6417
_diffrn_reflns_theta_full 25.50
_diffrn_reflns_theta_max 25.50
_diffrn_reflns_theta_min 3.07
_exptl_absorpt_coefficient_mu 6.445
_exptl_absorpt_correction_T_max 0.3900
_exptl_absorpt_correction_T_min 0.3740
_exptl_absorpt_correction_type multi-scan
_exptl_absorpt_process_details SADABS
_exptl_crystal_colour blue
_exptl_crystal_density_diffrn 1.972
_exptl_crystal_density_method 'not measured'
_exptl_crystal_description block
_exptl_crystal_F_000 846
_exptl_crystal_size_max 0.19
_exptl_crystal_size_mid 0.18
_exptl_crystal_size_min 0.18
_refine_diff_density_max 2.163
_refine_diff_density_min -1.333
_refine_diff_density_rms 0.244
_refine_ls_extinction_method none
_refine_ls_goodness_of_fit_ref 1.037
_refine_ls_hydrogen_treatment mixed
_refine_ls_matrix_type full
_refine_ls_number_parameters 170
_refine_ls_number_reflns 2642
_refine_ls_number_restraints 0
_refine_ls_restrained_S_all 1.037
_refine_ls_R_factor_all 0.1221
_refine_ls_R_factor_gt 0.0905
_refine_ls_shift/su_max 0.001
_refine_ls_shift/su_mean 0.000
_refine_ls_structure_factor_coef Fsqd
_refine_ls_weighting_details 'calc w=1/[\s^2^(Fo^2^)+(0.1224P)^2^+7.9781P] where P=(Fo^2^+2Fc^2^)/3'
_refine_ls_weighting_scheme calc
_refine_ls_wR_factor_gt 0.2155
_refine_ls_wR_factor_ref 0.2417
_reflns_number_gt 1832
_reflns_number_total 2642
_reflns_threshold_expression >2sigma(I)
_cod_data_source_file c6ra00500d2.cif
_cod_data_source_block 7
_cod_original_sg_symbol_H-M P21/c
_cod_database_code 7224145

loop_
_symmetry_equiv_pos_as_xyz
'x, y, z'
'-x, y+1/2, -z+1/2'
'-x, -y, -z'
'x, -y-1/2, z-1/2'

loop_
_atom_site_label
_atom_site_type_symbol
_atom_site_fract_x
_atom_site_fract_y
_atom_site_fract_z
_atom_site_U_iso_or_equiv
_atom_site_adp_type
_atom_site_occupancy
_atom_site_symmetry_multiplicity
_atom_site_calc_flag
_atom_site_refinement_flags
Cu1 Cu 0.0000 0.5000 0.0000 0.0255(5) Uani 1 2 d S
N1 N 0.2403(9) 0.5093(3) 0.1085(10) 0.0239(17) Uani 1 1 d .
N2 N 0.1235(10) 0.5915(4) 0.3407(10) 0.0290(18) Uani 1 1 d .
H2A H 0.1001 0.5571 0.3845 0.035 Uiso 1 1 calc R
H2B H 0.0533 0.5960 0.2481 0.035 Uiso 1 1 calc R
O1 O 0.0295(8) 0.4177(3) -0.0152(8) 0.0290(15) Uani 1 1 d .
O2 O -0.2187(13) 0.6353(5) 0.3603(12) 0.068(3) Uani 1 1 d .
H2 H -0.2523 0.6027 0.3360 0.102 Uiso 1 1 calc R
Br1 Br -0.07553(16) 0.29295(5) -0.04076(18) 0.0588(5) Uani 1 1 d .
Br2 Br 0.20427(15) 0.50701(6) 0.67593(15) 0.0468(4) Uani 1 1 d .
Cl1 Cl 0.5553(4) 0.26454(15) 0.3054(5) 0.0683(11) Uani 1 1 d .
C1 C 0.3019(11) 0.4069(4) 0.1407(11) 0.024(2) Uani 1 1 d .
C2 C 0.1494(11) 0.3860(4) 0.0574(11) 0.025(2) Uani 1 1 d .
C3 C 0.1288(12) 0.3244(5) 0.0586(12) 0.030(2) Uani 1 1 d .
C4 C 0.2539(14) 0.2883(4) 0.1332(13) 0.035(2) Uani 1 1 d .
H4 H 0.2372 0.2487 0.1318 0.042 Uiso 1 1 calc R
C5 C 0.4029(13) 0.3113(5) 0.2093(14) 0.038(3) Uani 1 1 d .
C6 C 0.4315(13) 0.3690(5) 0.2119(14) 0.037(3) Uani 1 1 d .
H6 H 0.5351 0.3836 0.2599 0.045 Uiso 1 1 calc R
C7 C 0.3420(12) 0.4662(5) 0.1526(12) 0.030(2) Uani 1 1 d .
H7 H 0.4528 0.4756 0.1965 0.036 Uiso 1 1 calc R
C8 C 0.3239(12) 0.5665(5) 0.1274(12) 0.030(2) Uani 1 1 d .
H8A H 0.2715 0.5923 0.0442 0.035 Uiso 1 1 calc R
H8B H 0.4457 0.5629 0.1089 0.035 Uiso 1 1 calc R
C9 C 0.3067(12) 0.5918(5) 0.2963(12) 0.032(2) Uani 1 1 d .
H9A H 0.3772 0.5699 0.3778 0.038 Uiso 1 1 calc R
H9B H 0.3494 0.6310 0.2984 0.038 Uiso 1 1 calc R
C10 C 0.0846(15) 0.6379(5) 0.4617(13) 0.040(3) Uani 1 1 d .
H10A H 0.1030 0.6754 0.4132 0.048 Uiso 1 1 calc R
H10B H 0.1622 0.6344 0.5607 0.048 Uiso 1 1 calc R
C11 C -0.1007(17) 0.6330(6) 0.5060(16) 0.057(4) Uani 1 1 d .
H11A H -0.1159 0.5969 0.5633 0.068 Uiso 1 1 calc R
H11B H -0.1263 0.6640 0.5799 0.068 Uiso 1 1 calc R

loop_
_atom_site_aniso_label
_atom_site_aniso_U_11
_atom_site_aniso_U_22
_atom_site_aniso_U_33
_atom_site_aniso_U_23
_atom_site_aniso_U_13
_atom_site_aniso_U_12
Cu1 0.0231(9) 0.0174(9) 0.0343(10) -0.0010(7) -0.0087(7) -0.0005(6)
N1 0.018(4) 0.022(5) 0.031(4) 0.003(3) -0.001(3) -0.003(3)
N2 0.036(4) 0.014(4) 0.036(5) -0.004(3) -0.003(4) -0.007(3)
O1 0.030(3) 0.017(4) 0.038(4) 0.004(3) -0.007(3) 0.003(3)
O2 0.057(6) 0.072(8) 0.075(7) 0.006(5) 0.006(5) 0.025(5)
Br1 0.0534(8) 0.0244(7) 0.0922(11) 0.0132(6) -0.0361(7) -0.0126(5)
Br2 0.0429(7) 0.0509(9) 0.0443(7) 0.0134(5) -0.0124(5) -0.0157(5)
Cl1 0.0499(18) 0.040(2) 0.110(3) 0.0128(17) -0.0266(18) 0.0163(15)
C1 0.025(4) 0.019(5) 0.027(5) 0.000(4) 0.003(4) 0.004(4)
C2 0.022(4) 0.021(5) 0.032(5) 0.005(4) 0.000(4) 0.004(4)
C3 0.025(5) 0.025(6) 0.041(6) 0.001(4) -0.001(4) -0.001(4)
C4 0.045(6) 0.013(5) 0.046(6) 0.006(4) 0.000(5) 0.007(4)
C5 0.026(5) 0.039(7) 0.047(6) 0.011(5) -0.008(4) 0.013(5)
C6 0.031(5) 0.028(6) 0.053(7) 0.001(5) -0.002(5) -0.002(5)
C7 0.022(4) 0.032(6) 0.035(5) -0.003(4) -0.002(4) -0.013(4)
C8 0.028(5) 0.029(6) 0.031(5) -0.001(4) 0.000(4) -0.005(4)
C9 0.035(5) 0.025(6) 0.034(5) 0.002(4) -0.011(4) -0.006(4)
C10 0.070(8) 0.015(5) 0.035(6) -0.012(4) 0.002(5) -0.001(5)
C11 0.080(9) 0.046(8) 0.045(7) 0.000(6) 0.015(6) 0.029(7)

loop_
_atom_type_symbol
_atom_type_description
_atom_type_scat_dispersion_real
_atom_type_scat_dispersion_imag
_atom_type_scat_source
C C 0.0033 0.0016 'International Tables Vol C Tables 4.2.6.8 and 6.1.1.4'
H H 0.0000 0.0000 'International Tables Vol C Tables 4.2.6.8 and 6.1.1.4'
N N 0.0061 0.0033 'International Tables Vol C Tables 4.2.6.8 and 6.1.1.4'
O O 0.0106 0.0060 'International Tables Vol C Tables 4.2.6.8 and 6.1.1.4'
Cl Cl 0.1484 0.1585 'International Tables Vol C Tables 4.2.6.8 and 6.1.1.4'
Cu Cu 0.3201 1.2651 'International Tables Vol C Tables 4.2.6.8 and 6.1.1.4'
Br Br -0.2901 2.4595 'International Tables Vol C Tables 4.2.6.8 and 6.1.1.4'

loop_
_geom_angle_atom_site_label_1
_geom_angle_atom_site_label_2
_geom_angle_atom_site_label_3
_geom_angle
_geom_angle_site_symmetry_1
_geom_angle_site_symmetry_3
O1 Cu1 O1 180.000(1) 3_565 .
O1 Cu1 N1 88.6(3) 3_565 .
O1 Cu1 N1 91.4(3) . .
O1 Cu1 N1 91.4(3) 3_565 3_565
O1 Cu1 N1 88.6(3) . 3_565
N1 Cu1 N1 180.000(1) . 3_565
C7 N1 C8 114.2(7) . .
C7 N1 Cu1 123.8(6) . .
C8 N1 Cu1 121.7(6) . .
C9 N2 C10 113.3(8) . .
C9 N2 H2A 108.9 . .
C10 N2 H2A 108.9 . .
C9 N2 H2B 108.9 . .
C10 N2 H2B 108.9 . .
H2A N2 H2B 107.7 . .
C2 O1 Cu1 128.4(6) . .
C11 O2 H2 109.5 . .
C2 C1 C7 122.9(8) . .
C2 C1 C6 121.5(9) . .
C7 C1 C6 115.5(8) . .
O1 C2 C1 124.8(9) . .
O1 C2 C3 119.6(8) . .
C1 C2 C3 115.6(8) . .
C4 C3 C2 122.0(9) . .
C4 C3 Br1 119.5(8) . .
C2 C3 Br1 118.5(7) . .
C5 C4 C3 119.7(9) . .
C5 C4 H4 120.2 . .
C3 C4 H4 120.2 . .
C6 C5 C4 121.4(9) . .
C6 C5 Cl1 120.3(8) . .
C4 C5 Cl1 118.3(9) . .
C5 C6 C1 119.7(10) . .
C5 C6 H6 120.1 . .
C1 C6 H6 120.1 . .
N1 C7 C1 127.1(8) . .
N1 C7 H7 116.4 . .
C1 C7 H7 116.4 . .
N1 C8 C9 112.1(8) . .
N1 C8 H8A 109.2 . .
C9 C8 H8A 109.2 . .
N1 C8 H8B 109.2 . .
C9 C8 H8B 109.2 . .
H8A C8 H8B 107.9 . .
N2 C9 C8 111.7(7) . .
N2 C9 H9A 109.3 . .
C8 C9 H9A 109.3 . .
N2 C9 H9B 109.3 . .
C8 C9 H9B 109.3 . .
H9A C9 H9B 107.9 . .
N2 C10 C11 109.9(9) . .
N2 C10 H10A 109.7 . .
C11 C10 H10A 109.7 . .
N2 C10 H10B 109.7 . .
C11 C10 H10B 109.7 . .
H10A C10 H10B 108.2 . .
O2 C11 C10 111.0(11) . .
O2 C11 H11A 109.4 . .
C10 C11 H11A 109.4 . .
O2 C11 H11B 109.4 . .
C10 C11 H11B 109.4 . .
H11A C11 H11B 108.0 . .

loop_
_geom_bond_atom_site_label_1
_geom_bond_atom_site_label_2
_geom_bond_distance
_geom_bond_site_symmetry_2
Cu1 O1 1.935(7) 3_565
Cu1 O1 1.935(7) .
Cu1 N1 2.010(7) .
Cu1 N1 2.010(7) 3_565
N1 C7 1.308(13) .
N1 C8 1.483(13) .
N2 C9 1.490(13) .
N2 C10 1.505(12) .
N2 H2A 0.9000 .
N2 H2B 0.9000 .
O1 C2 1.293(11) .
O2 C11 1.440(16) .
O2 H2 0.8200 .
Br1 C3 1.870(10) .
Cl1 C5 1.746(10) .
C1 C2 1.403(13) .
C1 C7 1.418(14) .
C1 C6 1.425(14) .
C2 C3 1.442(14) .
C3 C4 1.386(14) .
C4 C5 1.376(15) .
C4 H4 0.9300 .
C5 C6 1.359(16) .
C6 H6 0.9300 .
C7 H7 0.9300 .
C8 C9 1.508(14) .
C8 H8A 0.9700 .
C8 H8B 0.9700 .
C9 H9A 0.9700 .
C9 H9B 0.9700 .
C10 C11 1.511(18) .
C10 H10A 0.9700 .
C10 H10B 0.9700 .
C11 H11A 0.9700 .
C11 H11B 0.9700 .

loop_
_geom_hbond_atom_site_label_D
_geom_hbond_atom_site_label_H
_geom_hbond_atom_site_label_A
_geom_hbond_distance_DH
_geom_hbond_distance_HA
_geom_hbond_distance_DA
_geom_hbond_angle_DHA
_geom_hbond_site_symmetry_A
N2 H2B Br1 0.90 3.10 3.626(9) 119.7 3_565
N2 H2B O1 0.90 1.97 2.821(10) 155.9 3_565
O2 H2 Br2 0.82 2.58 3.326(11) 151.4 3_566
N2 H2A Br2 0.90 2.80 3.417(8) 126.7 3_566
N2 H2A Br2 0.90 2.70 3.377(8) 132.3 .
